data_4070914
loop_
_publ_author_name
'Cameron, Thomas M.'
'Xu, Chongying'
'Dipasquale, Antonio G.'
'Rheingold, Arnold L.'

_publ_section_title
;
 Synthesis and Structure of Strontium and Barium Guanidinates and
 Mixed-Ligand Guanidinate Pentamethylcyclopentadienyl Complexes
;
_journal_issue 7
_journal_name_full Organometallics
_journal_page_first 1596
_journal_paper_doi 10.1021/om701118j
_journal_volume 27
_journal_year 2008
_chemical_formula_sum 'C52 H112 Ba2 N12'
_chemical_formula_weight 1180.22
_chemical_name_common 7
_chemical_name_systematic
;
 ?
;
_space_group.centring_type P

_space_group_IT_number 48
_space_group.IT_number 48

_symmetry_cell_setting orthorhombic
_symmetry_space_group_name_Hall '-P 2ab 2bc'
_symmetry_space_group_name_H-M 'P n n n :2'
_atom_sites_solution_hydrogens geom
_atom_sites_solution_primary direct
_atom_sites_solution_secondary difmap
_audit_creation_method SHELXL-97
_cell_angle_alpha 90.00
_cell_angle_beta 90.00
_cell_angle_gamma 90.00
_cell_formula_units_Z 2
_cell_length_a 10.4350(8)
_cell_length_b 14.5080(11)
_cell_length_c 19.9570(14)
_cell_measurement_reflns_used 5327
_cell_measurement_temperature 100(2)
_cell_measurement_theta_max 28.23
_cell_measurement_theta_min 2.40
_cell_volume 3021.3(4)
_computing_cell_refinement 'Bruker SMART'
_computing_data_collection 'Bruker SMART'
_computing_data_reduction 'Bruker SAINT'
_computing_molecular_graphics ORTEP-32
_computing_publication_material WinGX
_computing_structure_refinement SHELXL-97
_computing_structure_solution SIR-2004
_diffrn_ambient_temperature 100(2)
_diffrn_measured_fraction_theta_full 1.000
_diffrn_measured_fraction_theta_max 0.952
_diffrn_measurement_device_type 'CCD area detector'
_diffrn_measurement_method 'phi and omega scans'
_diffrn_radiation_monochromator graphite
_diffrn_radiation_source 'fine-focus sealed tube'
_diffrn_radiation_type MoK\a
_diffrn_radiation_wavelength 0.71073
_diffrn_reflns_av_R_equivalents 0.0186
_diffrn_reflns_av_sigmaI/netI 0.0152
_diffrn_reflns_limit_h_max 13
_diffrn_reflns_limit_h_min -13
_diffrn_reflns_limit_k_max 18
_diffrn_reflns_limit_k_min -18
_diffrn_reflns_limit_l_max 25
_diffrn_reflns_limit_l_min -26
_diffrn_reflns_number 17045
_diffrn_reflns_theta_full 25.00
_diffrn_reflns_theta_max 28.23
_diffrn_reflns_theta_min 2.04
_exptl_absorpt_coefficient_mu 1.337
_exptl_absorpt_correction_T_max 0.7758
_exptl_absorpt_correction_T_min 0.7758
_exptl_absorpt_correction_type multi-scan
_exptl_absorpt_process_details SADABS
_exptl_crystal_colour colorless
_exptl_crystal_density_diffrn 1.297
_exptl_crystal_density_method 'not measured'
_exptl_crystal_description block
_exptl_crystal_F_000 1240
_exptl_crystal_size_max 0.20
_exptl_crystal_size_mid 0.20
_exptl_crystal_size_min 0.20
_refine_diff_density_max 1.234
_refine_diff_density_min -0.857
_refine_diff_density_rms 0.084
_refine_ls_extinction_method none
_refine_ls_goodness_of_fit_ref 1.115
_refine_ls_hydrogen_treatment constr
_refine_ls_matrix_type full
_refine_ls_number_parameters 160
_refine_ls_number_reflns 3559
_refine_ls_number_restraints 0
_refine_ls_restrained_S_all 1.115
_refine_ls_R_factor_all 0.0399
_refine_ls_R_factor_gt 0.0362
_refine_ls_shift/su_max 0.001
_refine_ls_shift/su_mean 0.000
_refine_ls_structure_factor_coef Fsqd
_refine_ls_weighting_details 'calc w=1/[\s^2^(Fo^2^)+(0.0197P)^2^+9.2316P] where P=(Fo^2^+2Fc^2^)/3'
_refine_ls_weighting_scheme calc
_refine_ls_wR_factor_gt 0.0754
_refine_ls_wR_factor_ref 0.0773
_reflns_number_gt 3188
_reflns_number_total 3559
_reflns_threshold_expression >2sigma(I)
_cod_data_source_file om701118j-file003.cif
_cod_data_source_block 7
_cod_depositor_comments
;
The following automatic conversions were performed:

'_symmetry_cell_setting' value 'Orthorhombic' changed to
'orthorhombic' according to
/home/saulius/struct/CIF-dictionaries/cif_core.dic dictionary named
'cif_core.dic' version 2.4.1 from 2010-06-29.

Automatic conversion script
Id: cif_fix_values 1715 2011-07-08 13:25:40Z adriana 

The following automatic conversions were performed:

'_space_group.centring_type' value 'primitive' was replaced with the
value 'P' as specified in the replacement file
'/home/antanas/src/cod-tools/trunk/data/replacement-values/replacement_values.lst'.

Automatic conversion script
Id: cif_fix_values 5642 2017-10-24 12:04:52Z antanas 
;
_cod_original_sg_symbol_H-M Pnnn
_cod_database_code 4070914

loop_
_symmetry_equiv_pos_as_xyz
'x, y, z'
'-x+1/2, -y+1/2, z'
'x, -y+1/2, -z+1/2'
'-x+1/2, y, -z+1/2'
'-x, -y, -z'
'x-1/2, y-1/2, -z'
'-x, y-1/2, z-1/2'
'x-1/2, -y, z-1/2'

loop_
_atom_site_label
_atom_site_type_symbol
_atom_site_fract_x
_atom_site_fract_y
_atom_site_fract_z
_atom_site_U_iso_or_equiv
_atom_site_adp_type
_atom_site_occupancy
_atom_site_symmetry_multiplicity
_atom_site_calc_flag
_atom_site_refinement_flags
C1 C 0.7500 0.2500 0.4960(2) 0.0223(8) Uani 1 2 d S
C2 C 0.5200(3) 0.2732(2) 0.49516(15) 0.0276(6) Uani 1 1 d .
H2 H 0.5393 0.2900 0.4476 0.033 Uiso 1 1 calc R
C3 C 0.4501(4) 0.3533(3) 0.52829(19) 0.0446(9) Uani 1 1 d .
H3A H 0.4296 0.3371 0.5747 0.067 Uiso 1 1 calc R
H3B H 0.3708 0.3662 0.5038 0.067 Uiso 1 1 calc R
H3C H 0.5051 0.4080 0.5277 0.067 Uiso 1 1 calc R
C4 C 0.4317(3) 0.1895(3) 0.49575(18) 0.0397(8) Uani 1 1 d .
H4A H 0.4779 0.1358 0.4784 0.060 Uiso 1 1 calc R
H4B H 0.3568 0.2018 0.4675 0.060 Uiso 1 1 calc R
H4C H 0.4035 0.1773 0.5417 0.060 Uiso 1 1 calc R
C5 C 0.7434(6) 0.1655(3) 0.3864(2) 0.0593(13) Uani 1 1 d .
H5 H 0.8264 0.1631 0.3614 0.071 Uiso 1 1 calc R
C6 C 0.6483(7) 0.1561(4) 0.3359(2) 0.091(2) Uani 1 1 d .
H6A H 0.5639 0.1498 0.3569 0.136 Uiso 1 1 calc R
H6B H 0.6665 0.1012 0.3089 0.136 Uiso 1 1 calc R
H6C H 0.6490 0.2108 0.3071 0.136 Uiso 1 1 calc R
C7 C 0.7468(6) 0.0800(3) 0.4318(2) 0.0589(13) Uani 1 1 d .
H7A H 0.6732 0.0813 0.4623 0.088 Uiso 1 1 calc R
H7B H 0.8263 0.0800 0.4579 0.088 Uiso 1 1 calc R
H7C H 0.7430 0.0243 0.4042 0.088 Uiso 1 1 calc R
C8 C 0.7500 0.0740(3) 0.7500 0.0212(7) Uani 1 2 d S
C9 C 0.5192(3) 0.0775(2) 0.73318(14) 0.0258(6) Uani 1 1 d .
H9 H 0.5351 0.0117 0.7210 0.031 Uiso 1 1 calc R
C10 C 0.4546(3) 0.1263(3) 0.67439(17) 0.0393(8) Uani 1 1 d .
H10A H 0.4414 0.1914 0.6856 0.059 Uiso 1 1 calc R
H10B H 0.3717 0.0972 0.6652 0.059 Uiso 1 1 calc R
H10C H 0.5094 0.1217 0.6346 0.059 Uiso 1 1 calc R
C11 C 0.4305(3) 0.0816(2) 0.79370(16) 0.0321(7) Uani 1 1 d .
H11A H 0.4719 0.0516 0.8320 0.048 Uiso 1 1 calc R
H11B H 0.3501 0.0497 0.7833 0.048 Uiso 1 1 calc R
H11C H 0.4123 0.1461 0.8048 0.048 Uiso 1 1 calc R
C12 C 0.7570(5) -0.0759(3) 0.68751(18) 0.0488(10) Uani 1 1 d .
H12 H 0.6786 -0.1155 0.6859 0.059 Uiso 1 1 calc R
C13 C 0.8670(6) -0.1388(3) 0.6818(2) 0.0749(18) Uani 1 1 d .
H13A H 0.9460 -0.1028 0.6775 0.112 Uiso 1 1 calc R
H13B H 0.8564 -0.1779 0.6422 0.112 Uiso 1 1 calc R
H13C H 0.8718 -0.1776 0.7219 0.112 Uiso 1 1 calc R
C14 C 0.7506(5) -0.0134(3) 0.62590(17) 0.0488(10) Uani 1 1 d .
H14A H 0.6743 0.0257 0.6287 0.073 Uiso 1 1 calc R
H14B H 0.7461 -0.0513 0.5853 0.073 Uiso 1 1 calc R
H14C H 0.8274 0.0254 0.6242 0.073 Uiso 1 1 calc R
N1 N 0.6408(2) 0.25658(19) 0.53039(12) 0.0256(5) Uani 1 1 d .
N2 N 0.7500 0.2500 0.42351(17) 0.0281(8) Uani 1 2 d S
N3 N 0.6421(2) 0.12319(16) 0.74666(12) 0.0211(5) Uani 1 1 d .
N4 N 0.7500 -0.0247(2) 0.7500 0.0272(7) Uani 1 2 d S
Ba1 Ba 0.7500 0.2500 0.654898(10) 0.01618(7) Uani 1 2 d S

loop_
_atom_site_aniso_label
_atom_site_aniso_U_11
_atom_site_aniso_U_22
_atom_site_aniso_U_33
_atom_site_aniso_U_23
_atom_site_aniso_U_13
_atom_site_aniso_U_12
C1 0.0255(19) 0.0192(17) 0.0223(18) 0.000 0.000 -0.0003(17)
C2 0.0266(15) 0.0355(16) 0.0208(13) -0.0002(12) -0.0068(12) 0.0023(13)
C3 0.037(2) 0.057(2) 0.0401(19) -0.0124(18) -0.0128(16) 0.0144(18)
C4 0.0294(18) 0.055(2) 0.0348(17) 0.0048(17) -0.0084(14) -0.0050(16)
C5 0.110(4) 0.036(2) 0.0320(18) -0.0073(16) -0.017(2) 0.004(2)
C6 0.165(7) 0.051(3) 0.057(3) 0.008(2) -0.063(4) -0.038(4)
C7 0.110(4) 0.0277(17) 0.0388(19) -0.0055(16) -0.018(2) 0.001(2)
C8 0.031(2) 0.0183(17) 0.0145(16) 0.000 0.0020(16) 0.000
C9 0.0257(15) 0.0280(14) 0.0236(14) -0.0009(11) 0.0000(11) -0.0118(13)
C10 0.0301(18) 0.055(2) 0.0329(17) 0.0063(16) -0.0091(14) -0.0194(17)
C11 0.0266(16) 0.0376(17) 0.0322(16) 0.0012(14) 0.0030(13) -0.0087(14)
C12 0.084(3) 0.0281(16) 0.0340(17) -0.0068(14) 0.014(2) 0.001(2)
C13 0.129(5) 0.051(3) 0.044(2) 0.003(2) 0.032(3) 0.046(3)
C14 0.086(3) 0.0372(19) 0.0234(15) -0.0082(14) 0.0072(19) 0.000(2)
N1 0.0225(12) 0.0354(13) 0.0189(10) 0.0011(11) -0.0035(9) 0.0015(11)
N2 0.035(2) 0.0305(18) 0.0185(16) 0.000 0.000 0.0074(17)
N3 0.0201(11) 0.0210(11) 0.0222(11) 0.0004(10) 0.0007(10) -0.0054(9)
N4 0.040(2) 0.0171(15) 0.0241(16) 0.000 0.0016(17) 0.000
Ba1 0.01596(11) 0.01787(11) 0.01471(11) 0.000 0.000 -0.00039(9)

loop_
_atom_type_symbol
_atom_type_description
_atom_type_scat_dispersion_real
_atom_type_scat_dispersion_imag
_atom_type_scat_source
C C 0.0033 0.0016 'International Tables Vol C Tables 4.2.6.8 and 6.1.1.4'
H H 0.0000 0.0000 'International Tables Vol C Tables 4.2.6.8 and 6.1.1.4'
N N 0.0061 0.0033 'International Tables Vol C Tables 4.2.6.8 and 6.1.1.4'
Ba Ba -0.3244 2.2819 'International Tables Vol C Tables 4.2.6.8 and 6.1.1.4'

loop_
_geom_angle_atom_site_label_1
_geom_angle_atom_site_label_2
_geom_angle_atom_site_label_3
_geom_angle
_geom_angle_site_symmetry_1
_geom_angle_site_symmetry_3
N1 C1 N1 118.1(4) 2_655 .
N1 C1 N2 120.94(18) 2_655 .
N1 C1 N2 120.94(18) . .
N1 C1 Ba1 59.06(18) 2_655 .
N1 C1 Ba1 59.06(18) . .
N2 C1 Ba1 180.0 . .
N1 C2 C3 109.3(3) . .
N1 C2 C4 112.7(3) . .
C3 C2 C4 108.3(3) . .
N1 C2 H2 108.8 . .
C3 C2 H2 108.8 . .
C4 C2 H2 108.8 . .
C2 C3 H3A 109.5 . .
C2 C3 H3B 109.5 . .
H3A C3 H3B 109.5 . .
C2 C3 H3C 109.5 . .
H3A C3 H3C 109.5 . .
H3B C3 H3C 109.5 . .
C2 C4 H4A 109.5 . .
C2 C4 H4B 109.5 . .
H4A C4 H4B 109.5 . .
C2 C4 H4C 109.5 . .
H4A C4 H4C 109.5 . .
H4B C4 H4C 109.5 . .
C6 C5 N2 118.8(4) . .
C6 C5 C7 110.9(4) . .
N2 C5 C7 112.6(3) . .
C6 C5 H5 104.3 . .
N2 C5 H5 104.3 . .
C7 C5 H5 104.3 . .
C5 C6 H6A 109.5 . .
C5 C6 H6B 109.5 . .
H6A C6 H6B 109.5 . .
C5 C6 H6C 109.5 . .
H6A C6 H6C 109.5 . .
H6B C6 H6C 109.5 . .
C5 C7 H7A 109.5 . .
C5 C7 H7B 109.5 . .
H7A C7 H7B 109.5 . .
C5 C7 H7C 109.5 . .
H7A C7 H7C 109.5 . .
H7B C7 H7C 109.5 . .
N3 C8 N3 115.3(3) 4_656 .
N3 C8 N4 122.33(17) 4_656 .
N3 C8 N4 122.33(17) . .
N3 C8 Ba1 62.68(15) 4_656 3_556
N3 C8 Ba1 66.46(16) . 3_556
N4 C8 Ba1 143.38(4) . 3_556
N3 C8 Ba1 66.46(16) 4_656 .
N3 C8 Ba1 62.68(15) . .
N4 C8 Ba1 143.38(4) . .
Ba1 C8 Ba1 73.24(8) 3_556 .
N3 C9 C11 111.6(2) . .
N3 C9 C10 108.5(2) . .
C11 C9 C10 108.9(3) . .
N3 C9 H9 109.3 . .
C11 C9 H9 109.3 . .
C10 C9 H9 109.3 . .
C9 C10 H10A 109.5 . .
C9 C10 H10B 109.5 . .
H10A C10 H10B 109.5 . .
C9 C10 H10C 109.5 . .
H10A C10 H10C 109.5 . .
H10B C10 H10C 109.5 . .
C9 C11 H11A 109.5 . .
C9 C11 H11B 109.5 . .
H11A C11 H11B 109.5 . .
C9 C11 H11C 109.5 . .
H11A C11 H11C 109.5 . .
H11B C11 H11C 109.5 . .
N4 C12 C13 115.0(4) . .
N4 C12 C14 112.6(3) . .
C13 C12 C14 109.9(4) . .
N4 C12 H12 106.2 . .
C13 C12 H12 106.2 . .
C14 C12 H12 106.2 . .
C12 C13 H13A 109.5 . .
C12 C13 H13B 109.5 . .
H13A C13 H13B 109.5 . .
C12 C13 H13C 109.5 . .
H13A C13 H13C 109.5 . .
H13B C13 H13C 109.5 . .
C12 C14 H14A 109.5 . .
C12 C14 H14B 109.5 . .
H14A C14 H14B 109.5 . .
C12 C14 H14C 109.5 . .
H14A C14 H14C 109.5 . .
H14B C14 H14C 109.5 . .
C1 N1 C2 120.1(2) . .
C1 N1 Ba1 96.24(19) . .
C2 N1 Ba1 143.23(19) . .
C5 N2 C5 117.8(4) . 2_655
C5 N2 C1 121.1(2) . .
C5 N2 C1 121.1(2) 2_655 .
C8 N3 C9 120.3(2) . .
C8 N3 Ba1 92.55(15) . .
C9 N3 Ba1 121.48(17) . .
C8 N3 Ba1 88.75(15) . 3_556
C9 N3 Ba1 138.14(18) . 3_556
Ba1 N3 Ba1 82.66(6) . 3_556
C8 N4 C12 120.75(19) . 4_656
C8 N4 C12 120.75(19) . .
C12 N4 C12 118.5(4) 4_656 .
N1 Ba1 N1 49.42(10) . 2_655
N1 Ba1 N3 136.97(8) . 2_655
N1 Ba1 N3 116.42(7) 2_655 2_655
N1 Ba1 N3 116.42(7) . .
N1 Ba1 N3 136.97(8) 2_655 .
N3 Ba1 N3 99.34(10) 2_655 .
N1 Ba1 N3 115.40(7) . 3_556
N1 Ba1 N3 142.61(7) 2_655 3_556
N3 Ba1 N3 46.19(9) 2_655 3_556
N3 Ba1 N3 79.67(8) . 3_556
N1 Ba1 N3 142.61(7) . 4_656
N1 Ba1 N3 115.40(7) 2_655 4_656
N3 Ba1 N3 79.67(8) 2_655 4_656
N3 Ba1 N3 46.19(9) . 4_656
N3 Ba1 N3 95.34(9) 3_556 4_656
N1 Ba1 C1 24.71(5) . .
N1 Ba1 C1 24.71(5) 2_655 .
N3 Ba1 C1 130.33(5) 2_655 .
N3 Ba1 C1 130.33(5) . .
N3 Ba1 C1 132.33(5) 3_556 .
N3 Ba1 C1 132.33(5) 4_656 .
N1 Ba1 C8 120.92(7) . 2_655
N1 Ba1 C8 124.75(7) 2_655 2_655
N3 Ba1 C8 24.78(5) 2_655 2_655
N3 Ba1 C8 97.80(6) . 2_655
N3 Ba1 C8 24.80(5) 3_556 2_655
N3 Ba1 C8 96.00(6) 4_656 2_655
C1 Ba1 C8 126.62(4) . 2_655
N1 Ba1 C8 124.75(7) . .
N1 Ba1 C8 120.92(7) 2_655 .
N3 Ba1 C8 97.80(6) 2_655 .
N3 Ba1 C8 24.78(5) . .
N3 Ba1 C8 96.00(6) 3_556 .
N3 Ba1 C8 24.80(5) 4_656 .
C1 Ba1 C8 126.62(4) . .
C8 Ba1 C8 106.76(8) 2_655 .
N1 Ba1 Ba1 155.29(5) . 3_556
N1 Ba1 Ba1 155.29(5) 2_655 3_556
N3 Ba1 Ba1 49.67(5) 2_655 3_556
N3 Ba1 Ba1 49.67(5) . 3_556
N3 Ba1 Ba1 47.67(5) 3_556 3_556
N3 Ba1 Ba1 47.67(5) 4_656 3_556
C1 Ba1 Ba1 180.0 . 3_556
C8 Ba1 Ba1 53.38(4) 2_655 3_556
C8 Ba1 Ba1 53.38(4) . 3_556

loop_
_geom_bond_atom_site_label_1
_geom_bond_atom_site_label_2
_geom_bond_distance
_geom_bond_site_symmetry_2
C1 N1 1.333(3) 2_655
C1 N1 1.333(3) .
C1 N2 1.448(5) .
C1 Ba1 3.170(4) .
C2 N1 1.464(4) .
C2 C3 1.522(5) .
C2 C4 1.524(5) .
C2 H2 1.0000 .
C3 H3A 0.9800 .
C3 H3B 0.9800 .
C3 H3C 0.9800 .
C4 H4A 0.9800 .
C4 H4B 0.9800 .
C4 H4C 0.9800 .
C5 C6 1.421(6) .
C5 N2 1.434(4) .
C5 C7 1.536(5) .
C5 H5 1.0000 .
C6 H6A 0.9800 .
C6 H6B 0.9800 .
C6 H6C 0.9800 .
C7 H7A 0.9800 .
C7 H7B 0.9800 .
C7 H7C 0.9800 .
C8 N3 1.335(3) 4_656
C8 N3 1.335(3) .
C8 N4 1.431(5) .
C8 Ba1 3.182(3) 3_556
C8 Ba1 3.182(3) .
C9 N3 1.469(4) .
C9 C11 1.523(4) .
C9 C10 1.527(4) .
C9 H9 1.0000 .
C10 H10A 0.9800 .
C10 H10B 0.9800 .
C10 H10C 0.9800 .
C11 H11A 0.9800 .
C11 H11B 0.9800 .
C11 H11C 0.9800 .
C12 N4 1.454(4) .
C12 C13 1.471(6) .
C12 C14 1.529(5) .
C12 H12 1.0000 .
C13 H13A 0.9800 .
C13 H13B 0.9800 .
C13 H13C 0.9800 .
C14 H14A 0.9800 .
C14 H14B 0.9800 .
C14 H14C 0.9800 .
N1 Ba1 2.735(2) .
N2 C5 1.434(4) 2_655
N3 Ba1 2.830(2) .
N3 Ba1 2.918(2) 3_556
N4 C12 1.454(4) 4_656
Ba1 N1 2.735(2) 2_655
Ba1 N3 2.830(2) 2_655
Ba1 N3 2.918(2) 3_556
Ba1 N3 2.918(2) 4_656
Ba1 C8 3.182(3) 2_655
Ba1 Ba1 3.7959(5) 3_556
